data_7230352
loop_
_publ_author_name
'Alapour, S.'
'Zamisa, S. J.'
'Silva, J. R. A.'
'Alves, C. N.'
'Omondi, B.'
'Ramjugernath, D.'
'Koorbanally, N. A.'

_publ_section_title
;
 Investigations into the flexibility of the 3D structure and rigid
 backbone of quinoline by fluorine addition to enhance its blue emission
;
_journal_issue 16
_journal_name_full CrystEngComm
_journal_page_first 2316
_journal_paper_doi 10.1039/C8CE00094H
_journal_volume 20
_journal_year 2018
_chemical_formula_moiety 'C19 H12 F3 N'
_chemical_formula_sum 'C19 H12 F3 N'
_chemical_formula_weight 311.30
_space_group_crystal_system monoclinic
_space_group_IT_number 14
_space_group_name_Hall '-P 2yn'
_space_group_name_H-M_alt 'P 1 21/n 1'
_symmetry_space_group_name_Hall '-P 2yn'
_symmetry_space_group_name_H-M 'P 1 21/n 1'
_atom_sites_solution_hydrogens geom
_audit_creation_method SHELXL-2014
_audit_update_record
;
2017-11-10 deposited with the CCDC.
2018-03-23 downloaded from the CCDC.
;
_cell_angle_alpha 90
_cell_angle_beta 98.6110(10)
_cell_angle_gamma 90
_cell_formula_units_Z 4
_cell_length_a 10.5779(2)
_cell_length_b 8.9018(2)
_cell_length_c 16.0143(4)
_cell_measurement_reflns_used 9888
_cell_measurement_temperature 100(2)
_cell_measurement_theta_max 28.75
_cell_measurement_theta_min 2.62
_cell_volume 1490.95(6)
_computing_cell_refinement 'SAINT-plus (Bruker, 2008)'
_computing_data_collection 'APEX2 (Bruker, 2008)'
_computing_data_reduction 'SAINT-Plus and XPREP (Bruker, 2008)'
_computing_molecular_graphics 'ORTEP3 (Farrugia, 2012)'
_computing_publication_material 'WinGX (Farrugia, 2012)'
_computing_structure_refinement 'SHELXL-2014 (Sheldrick, 2014)'
_computing_structure_solution 'SHELXL-2014 (Sheldrick, 2014)'
_diffrn_ambient_temperature 100(2)
_diffrn_measured_fraction_theta_full 0.995
_diffrn_measured_fraction_theta_max 0.979
_diffrn_measurement_device_type 'Bruker APEX-II CCD'
_diffrn_measurement_method '\f and \w scans'
_diffrn_radiation_monochromator graphite
_diffrn_radiation_source 'sealed tube'
_diffrn_radiation_type MoK\a
_diffrn_radiation_wavelength 0.71073
_diffrn_reflns_av_R_equivalents 0.0344
_diffrn_reflns_av_unetI/netI 0.0235
_diffrn_reflns_Laue_measured_fraction_full 0.995
_diffrn_reflns_Laue_measured_fraction_max 0.979
_diffrn_reflns_limit_h_max 14
_diffrn_reflns_limit_h_min -14
_diffrn_reflns_limit_k_max 12
_diffrn_reflns_limit_k_min -11
_diffrn_reflns_limit_l_max 21
_diffrn_reflns_limit_l_min -21
_diffrn_reflns_number 18792
_diffrn_reflns_point_group_measured_fraction_full 0.995
_diffrn_reflns_point_group_measured_fraction_max 0.979
_diffrn_reflns_theta_full 25.242
_diffrn_reflns_theta_max 28.752
_diffrn_reflns_theta_min 2.625
_exptl_absorpt_coefficient_mu 0.107
_exptl_absorpt_correction_T_max 0.986
_exptl_absorpt_correction_T_min 0.946
_exptl_absorpt_correction_type multi-scan
_exptl_absorpt_process_details 'SADABS (Bruker, 2012)'
_exptl_crystal_colour colourless
_exptl_crystal_density_diffrn 1.387
_exptl_crystal_description block
_exptl_crystal_F_000 640
_exptl_crystal_recrystallization_method 'Re-crystallisation from solvent: Chloroform'
_exptl_crystal_size_max 0.431
_exptl_crystal_size_mid 0.278
_exptl_crystal_size_min 0.262
_refine_diff_density_max 0.490
_refine_diff_density_min -0.291
_refine_diff_density_rms 0.053
_refine_ls_extinction_method none
_refine_ls_goodness_of_fit_ref 1.038
_refine_ls_hydrogen_treatment constr
_refine_ls_matrix_type full
_refine_ls_number_parameters 208
_refine_ls_number_reflns 3783
_refine_ls_number_restraints 0
_refine_ls_restrained_S_all 1.038
_refine_ls_R_factor_all 0.0575
_refine_ls_R_factor_gt 0.0461
_refine_ls_shift/su_max 0.000
_refine_ls_shift/su_mean 0.000
_refine_ls_structure_factor_coef Fsqd
_refine_ls_weighting_details 'w=1/[\s^2^(Fo^2^)+(0.0704P)^2^+0.6222P] where P=(Fo^2^+2Fc^2^)/3'
_refine_ls_weighting_scheme calc
_refine_ls_wR_factor_gt 0.1234
_refine_ls_wR_factor_ref 0.1332
_reflns_Friedel_coverage 0.000
_reflns_number_gt 3103
_reflns_number_total 3783
_reflns_threshold_expression 'I > 2\s(I)'
_cod_data_source_file c8ce00094h2.cif
_cod_data_source_block 4P
_cod_depositor_comments 'Adding full bibliography for 7230349--7230358.cif.'
_cod_database_code 7230352
_shelx_space_group_comment
;
The symmetry employed for this shelxl refinement is uniquely defined
by the following loop, which should always be used as a source of
symmetry information in preference to the above space-group names.
They are only intended as comments.
;
_shelx_estimated_absorpt_t_min 0.955
_shelx_estimated_absorpt_t_max 0.972
_shelxl_version_number 2014-3

loop_
_space_group_symop_operation_xyz
'x, y, z'
'-x+1/2, y+1/2, -z+1/2'
'-x, -y, -z'
'x-1/2, -y-1/2, z-1/2'

loop_
_atom_site_label
_atom_site_type_symbol
_atom_site_fract_x
_atom_site_fract_y
_atom_site_fract_z
_atom_site_U_iso_or_equiv
_atom_site_adp_type
_atom_site_occupancy
_atom_site_site_symmetry_order
_atom_site_calc_flag
_atom_site_refinement_flags_posn
_atom_site_refinement_flags_adp
C19 C 0.98586(16) 0.84223(17) 0.16962(12) 0.0368(4) Uani 1 1 d . .
H19A H 1.0672 0.8445 0.1473 0.055 Uiso 1 1 calc R U
H19B H 0.9284 0.9189 0.1411 0.055 Uiso 1 1 calc R U
H19C H 1.0014 0.8627 0.2304 0.055 Uiso 1 1 calc R U
C16 C 0.92529(14) 0.68926(15) 0.15427(10) 0.0266(3) Uani 1 1 d . .
C15 C 0.80869(14) 0.65717(15) 0.18018(9) 0.0247(3) Uani 1 1 d . .
H15 H 0.7667 0.7328 0.2077 0.030 Uiso 1 1 calc R U
C14 C 0.75244(13) 0.51683(15) 0.16669(9) 0.0242(3) Uani 1 1 d . .
H14 H 0.6727 0.4971 0.1851 0.029 Uiso 1 1 calc R U
C13 C 0.81264(13) 0.40432(14) 0.12613(9) 0.0234(3) Uani 1 1 d . .
C12 C 0.75434(13) 0.25924(15) 0.11134(9) 0.0247(3) Uani 1 1 d . .
C11 C 0.70357(13) 0.13921(15) 0.09997(9) 0.0239(3) Uani 1 1 d . .
C3 C 0.64057(12) -0.00295(14) 0.08653(8) 0.0217(3) Uani 1 1 d . .
C2 C 0.54905(13) -0.04536(15) 0.13485(9) 0.0228(3) Uani 1 1 d . .
H2 H 0.5264 0.0186 0.1777 0.027 Uiso 1 1 calc R U
C1 C 0.49033(12) -0.18635(14) 0.11862(9) 0.0219(3) Uani 1 1 d . .
C10 C 0.39337(14) -0.24092(15) 0.17166(10) 0.0271(3) Uani 1 1 d . .
C9 C 0.60401(12) -0.24228(14) 0.01203(8) 0.0218(3) Uani 1 1 d . .
C4 C 0.67068(12) -0.10277(14) 0.02252(8) 0.0213(3) Uani 1 1 d . .
C5 C 0.76223(13) -0.06919(16) -0.03071(9) 0.0263(3) Uani 1 1 d . .
H5 H 0.8076 0.0232 -0.0242 0.032 Uiso 1 1 calc R U
C6 C 0.78570(15) -0.16905(17) -0.09143(10) 0.0311(3) Uani 1 1 d . .
H6 H 0.8466 -0.1450 -0.1274 0.037 Uiso 1 1 calc R U
C7 C 0.71987(16) -0.30822(17) -0.10122(10) 0.0314(3) Uani 1 1 d . .
H7 H 0.7376 -0.3770 -0.1433 0.038 Uiso 1 1 calc R U
C8 C 0.63125(14) -0.34420(16) -0.05070(9) 0.0269(3) Uani 1 1 d . .
H8 H 0.5878 -0.4378 -0.0577 0.032 Uiso 1 1 calc R U
C17 C 0.98516(14) 0.57651(17) 0.11400(11) 0.0323(3) Uani 1 1 d . .
H17 H 1.0651 0.5965 0.0960 0.039 Uiso 1 1 calc R U
C18 C 0.92996(14) 0.43555(16) 0.09983(10) 0.0307(3) Uani 1 1 d . .
H18 H 0.9720 0.3602 0.0722 0.037 Uiso 1 1 calc R U
N1 N 0.51448(11) -0.28263(12) 0.06097(7) 0.0221(2) Uani 1 1 d . .
F1 F 0.44158(11) -0.34871(12) 0.22514(8) 0.0523(3) Uani 1 1 d . .
F2 F 0.35169(9) -0.13218(10) 0.21829(6) 0.0361(2) Uani 1 1 d . .
F3 F 0.28973(9) -0.29857(13) 0.12473(7) 0.0468(3) Uani 1 1 d . .

loop_
_atom_site_aniso_label
_atom_site_aniso_U_11
_atom_site_aniso_U_22
_atom_site_aniso_U_33
_atom_site_aniso_U_23
_atom_site_aniso_U_13
_atom_site_aniso_U_12
C19 0.0349(8) 0.0202(7) 0.0531(10) -0.0049(6) -0.0002(7) -0.0049(5)
C16 0.0274(7) 0.0185(6) 0.0319(7) -0.0001(5) -0.0020(6) -0.0021(5)
C15 0.0291(7) 0.0175(6) 0.0265(7) 0.0009(5) 0.0006(6) 0.0032(5)
C14 0.0248(6) 0.0204(6) 0.0270(7) 0.0043(5) 0.0028(5) -0.0002(5)
C13 0.0255(6) 0.0177(6) 0.0259(6) 0.0018(5) 0.0002(5) -0.0024(5)
C12 0.0256(6) 0.0212(6) 0.0267(7) 0.0014(5) 0.0020(5) -0.0008(5)
C11 0.0240(6) 0.0206(6) 0.0262(7) 0.0014(5) 0.0015(5) -0.0015(5)
C3 0.0230(6) 0.0166(6) 0.0237(6) 0.0022(5) -0.0020(5) -0.0005(4)
C2 0.0245(6) 0.0187(6) 0.0243(6) -0.0009(5) 0.0002(5) -0.0008(5)
C1 0.0218(6) 0.0193(6) 0.0238(6) 0.0014(5) 0.0010(5) -0.0008(5)
C10 0.0296(7) 0.0210(6) 0.0319(7) -0.0004(5) 0.0084(6) -0.0022(5)
C9 0.0239(6) 0.0192(6) 0.0216(6) 0.0018(5) 0.0003(5) -0.0012(5)
C4 0.0221(6) 0.0181(6) 0.0228(6) 0.0029(5) 0.0000(5) -0.0007(5)
C5 0.0277(7) 0.0216(6) 0.0300(7) 0.0041(5) 0.0053(6) -0.0026(5)
C6 0.0343(8) 0.0291(7) 0.0324(8) 0.0028(6) 0.0127(6) -0.0016(6)
C7 0.0399(8) 0.0263(7) 0.0292(7) -0.0033(6) 0.0097(6) -0.0004(6)
C8 0.0323(7) 0.0212(6) 0.0270(7) -0.0020(5) 0.0040(6) -0.0032(5)
C17 0.0268(7) 0.0249(7) 0.0465(9) -0.0042(6) 0.0098(7) -0.0056(5)
C18 0.0302(7) 0.0212(6) 0.0418(8) -0.0066(6) 0.0090(6) -0.0024(5)
N1 0.0232(5) 0.0186(5) 0.0238(6) 0.0008(4) 0.0013(4) -0.0021(4)
F1 0.0568(7) 0.0443(6) 0.0627(7) 0.0314(5) 0.0318(6) 0.0161(5)
F2 0.0418(5) 0.0296(5) 0.0411(5) -0.0062(4) 0.0199(4) -0.0041(4)
F3 0.0358(5) 0.0530(6) 0.0547(7) -0.0179(5) 0.0172(5) -0.0231(5)

loop_
_atom_type_symbol
_atom_type_description
_atom_type_scat_dispersion_real
_atom_type_scat_dispersion_imag
_atom_type_scat_source
C C 0.0033 0.0016 'International Tables Vol C Tables 4.2.6.8 and 6.1.1.4'
H H 0.0000 0.0000 'International Tables Vol C Tables 4.2.6.8 and 6.1.1.4'
N N 0.0061 0.0033 'International Tables Vol C Tables 4.2.6.8 and 6.1.1.4'
F F 0.0171 0.0103 'International Tables Vol C Tables 4.2.6.8 and 6.1.1.4'

loop_
_geom_angle_atom_site_label_1
_geom_angle_atom_site_label_2
_geom_angle_atom_site_label_3
_geom_angle
C16 C19 H19A 109.5
C16 C19 H19B 109.5
H19A C19 H19B 109.5
C16 C19 H19C 109.5
H19A C19 H19C 109.5
H19B C19 H19C 109.5
C15 C16 C17 118.37(12)
C15 C16 C19 120.74(13)
C17 C16 C19 120.88(14)
C14 C15 C16 121.22(13)
C14 C15 H15 119.4
C16 C15 H15 119.4
C15 C14 C13 120.21(13)
C15 C14 H14 119.9
C13 C14 H14 119.9
C18 C13 C14 118.98(12)
C18 C13 C12 120.56(13)
C14 C13 C12 120.45(12)
C11 C12 C13 178.54(16)
C12 C11 C3 178.90(15)
C2 C3 C4 118.88(12)
C2 C3 C11 120.51(12)
C4 C3 C11 120.61(12)
C3 C2 C1 117.90(12)
C3 C2 H2 121.0
C1 C2 H2 121.0
N1 C1 C2 125.82(13)
N1 C1 C10 113.99(11)
C2 C1 C10 120.16(12)
F3 C10 F1 106.70(12)
F3 C10 F2 106.32(12)
F1 C10 F2 106.74(13)
F3 C10 C1 112.18(12)
F1 C10 C1 111.49(12)
F2 C10 C1 112.99(11)
N1 C9 C8 118.13(12)
N1 C9 C4 122.36(12)
C8 C9 C4 119.50(12)
C5 C4 C9 118.97(12)
C5 C4 C3 123.19(12)
C9 C4 C3 117.84(12)
C6 C5 C4 120.32(13)
C6 C5 H5 119.8
C4 C5 H5 119.8
C5 C6 C7 120.53(13)
C5 C6 H6 119.7
C7 C6 H6 119.7
C8 C7 C6 120.59(14)
C8 C7 H7 119.7
C6 C7 H7 119.7
C7 C8 C9 120.09(13)
C7 C8 H8 120.0
C9 C8 H8 120.0
C18 C17 C16 121.12(14)
C18 C17 H17 119.4
C16 C17 H17 119.4
C17 C18 C13 120.10(13)
C17 C18 H18 119.9
C13 C18 H18 119.9
C1 N1 C9 117.19(11)

loop_
_geom_bond_atom_site_label_1
_geom_bond_atom_site_label_2
_geom_bond_distance
C19 C16 1.5094(19)
C19 H19A 0.9800
C19 H19B 0.9800
C19 H19C 0.9800
C16 C15 1.389(2)
C16 C17 1.395(2)
C15 C14 1.3867(18)
C15 H15 0.9500
C14 C13 1.3981(19)
C14 H14 0.9500
C13 C18 1.397(2)
C13 C12 1.4355(18)
C12 C11 1.1975(19)
C11 C3 1.4314(17)
C3 C2 1.3795(19)
C3 C4 1.4282(18)
C2 C1 1.4071(17)
C2 H2 0.9500
C1 N1 1.3126(18)
C1 C10 1.5067(19)
C10 F3 1.3354(18)
C10 F1 1.3355(18)
C10 F2 1.3371(17)
C9 N1 1.3647(18)
C9 C8 1.4150(19)
C9 C4 1.4256(17)
C4 C5 1.4144(19)
C5 C6 1.367(2)
C5 H5 0.9500
C6 C7 1.418(2)
C6 H6 0.9500
C7 C8 1.365(2)
C7 H7 0.9500
C8 H8 0.9500
C17 C18 1.3884(19)
C17 H17 0.9500
C18 H18 0.9500

loop_
_geom_torsion_atom_site_label_1
_geom_torsion_atom_site_label_2
_geom_torsion_atom_site_label_3
_geom_torsion_atom_site_label_4
_geom_torsion
C17 C16 C15 C14 0.0(2)
C19 C16 C15 C14 -179.74(14)
C16 C15 C14 C13 -0.2(2)
C15 C14 C13 C18 0.2(2)
C15 C14 C13 C12 -179.46(13)
C4 C3 C2 C1 0.38(19)
C11 C3 C2 C1 179.92(12)
C3 C2 C1 N1 -0.2(2)
C3 C2 C1 C10 177.67(12)
N1 C1 C10 F3 -47.60(17)
C2 C1 C10 F3 134.33(13)
N1 C1 C10 F1 71.99(16)
C2 C1 C10 F1 -106.07(15)
N1 C1 C10 F2 -167.78(12)
C2 C1 C10 F2 14.15(19)
N1 C9 C4 C5 179.96(12)
C8 C9 C4 C5 0.41(19)
N1 C9 C4 C3 -0.42(19)
C8 C9 C4 C3 -179.96(12)
C2 C3 C4 C5 179.49(13)
C11 C3 C4 C5 0.0(2)
C2 C3 C4 C9 -0.11(18)
C11 C3 C4 C9 -179.65(12)
C9 C4 C5 C6 0.3(2)
C3 C4 C5 C6 -179.32(13)
C4 C5 C6 C7 -0.8(2)
C5 C6 C7 C8 0.6(2)
C6 C7 C8 C9 0.1(2)
N1 C9 C8 C7 179.82(13)
C4 C9 C8 C7 -0.6(2)
C15 C16 C17 C18 0.1(2)
C19 C16 C17 C18 179.90(15)
C16 C17 C18 C13 -0.1(2)
C14 C13 C18 C17 0.0(2)
C12 C13 C18 C17 179.62(14)
C2 C1 N1 C9 -0.4(2)
C10 C1 N1 C9 -178.30(11)
C8 C9 N1 C1 -179.81(12)
C4 C9 N1 C1 0.65(19)
